data_7115848
loop_
_publ_author_name
'Hamish H.-M. Yeung'
'Monica Kosa'
'John M. Griffin'
'Clare P. Grey'
'Dan T. Major'
'Anthony K. Cheetham'

_publ_section_title
;
 Topotactic elimination of water across a C-C ligand bond in a dense 3-D
 metal-organic framework
;
_journal_name_full Chem.Commun.
_journal_page_first 13292
_journal_paper_doi 10.1039/C4cc06136E
_journal_volume 50
_journal_year 2014
_chemical_absolute_configuration syn
_chemical_formula_sum 'C4 H2.85 Li2 O4.43'
_chemical_formula_weight 135.60
_chemical_name_common 'Lithium malate : fumarate'
_chemical_name_systematic
;
 Dilithium (L-malate)0.43 (fumarate)0.57
;
_space_group_IT_number 146
_symmetry_cell_setting trigonal
_symmetry_space_group_name_Hall 'R 3'
_symmetry_space_group_name_H-M 'R 3 :H'
_atom_sites_solution_hydrogens geom
_atom_sites_solution_primary direct
_atom_sites_solution_secondary difmap
_audit_creation_method SHELXL-97
_cell_angle_alpha 90.00
_cell_angle_beta 90.00
_cell_angle_gamma 120.00
_cell_formula_units_Z 9
_cell_length_a 11.8093(10)
_cell_length_b 11.8093(10)
_cell_length_c 10.9615(11)
_cell_measurement_reflns_used 427
_cell_measurement_temperature 119.95(10)
_cell_measurement_theta_max 28.6171
_cell_measurement_theta_min 3.4434
_cell_volume 1323.9(2)
_computing_cell_refinement
;
CrysAlisPro, Agilent Technologies,
Version 1.171.35.21 (release 20-01-2012 CrysAlis171 .NET)
(compiled Jan 23 2012,18:06:46)
;
_computing_data_collection
;
CrysAlisPro, Agilent Technologies,
Version 1.171.35.21 (release 20-01-2012 CrysAlis171 .NET)
(compiled Jan 23 2012,18:06:46)
;
_computing_data_reduction
;
CrysAlisPro, Agilent Technologies,
Version 1.171.35.21 (release 20-01-2012 CrysAlis171 .NET)
(compiled Jan 23 2012,18:06:46)
;
_computing_molecular_graphics 'Diamond, Mercury'
_computing_structure_refinement 'SHELXL-97 (Sheldrick, 2008)'
_computing_structure_solution 'SHELXS (Sheldrick, 2008)'
_diffrn_ambient_temperature 119.95(10)
_diffrn_detector_area_resol_mean 16.1183
_diffrn_measured_fraction_theta_full 0.996
_diffrn_measured_fraction_theta_max 0.862
_diffrn_measurement_device_type 'Xcalibur, Eos, Gemini ultra'
_diffrn_measurement_method '\w scans'
_diffrn_radiation_monochromator graphite
_diffrn_radiation_source 'Enhance (Mo) X-ray Source'
_diffrn_radiation_type 'Mo K\a'
_diffrn_radiation_wavelength 0.7107
_diffrn_reflns_av_R_equivalents 0.0274
_diffrn_reflns_av_sigmaI/netI 0.0479
_diffrn_reflns_limit_h_max 13
_diffrn_reflns_limit_h_min -14
_diffrn_reflns_limit_k_max 14
_diffrn_reflns_limit_k_min -15
_diffrn_reflns_limit_l_max 14
_diffrn_reflns_limit_l_min -10
_diffrn_reflns_number 1330
_diffrn_reflns_theta_full 25.00
_diffrn_reflns_theta_max 28.68
_diffrn_reflns_theta_min 3.45
_exptl_absorpt_coefficient_mu 0.133
_exptl_absorpt_correction_T_max 1.00000
_exptl_absorpt_correction_T_min 0.60576
_exptl_absorpt_correction_type multi-scan
_exptl_absorpt_process_details
;
CrysAlisPro, Agilent Technologies,
Version 1.171.35.21 (release 20-01-2012 CrysAlis171 .NET)
(compiled Jan 23 2012,18:06:46)
Empirical absorption correction using spherical harmonics,
 implemented in SCALE3 ABSPACK scaling algorithm.
;
_exptl_crystal_colour colourless
_exptl_crystal_density_diffrn 1.531
_exptl_crystal_density_method 'not measured'
_exptl_crystal_description shard
_exptl_crystal_F_000 614
_exptl_crystal_size_max 0.2
_exptl_crystal_size_mid 0.1
_exptl_crystal_size_min 0.05
_refine_diff_density_max 0.347
_refine_diff_density_min -0.251
_refine_diff_density_rms 0.062
_refine_ls_abs_structure_details 'Flack H D (1983), Acta Cryst. A39, 876-881'
_refine_ls_abs_structure_Flack 4(5)
_refine_ls_extinction_method none
_refine_ls_goodness_of_fit_ref 1.069
_refine_ls_hydrogen_treatment constr
_refine_ls_matrix_type full
_refine_ls_number_parameters 107
_refine_ls_number_reflns 936
_refine_ls_number_restraints 1
_refine_ls_restrained_S_all 1.069
_refine_ls_R_factor_all 0.0736
_refine_ls_R_factor_gt 0.0513
_refine_ls_shift/su_max 0.000
_refine_ls_shift/su_mean 0.000
_refine_ls_structure_factor_coef Fsqd
_refine_ls_weighting_details 'calc w=1/[\s^2^(Fo^2^)+(0.0720P)^2^+0.0000P] where P=(Fo^2^+2Fc^2^)/3'
_refine_ls_weighting_scheme calc
_refine_ls_wR_factor_gt 0.1208
_refine_ls_wR_factor_ref 0.1389
_reflns_number_gt 696
_reflns_number_total 936
_reflns_threshold_expression >2\s(I)
_cod_data_source_file c4cc06136e2.cif
_cod_data_source_block exp_2866
_cod_original_sg_symbol_H-M 'R 3'
_cod_database_code 7115848

loop_
_symmetry_equiv_pos_as_xyz
'x, y, z'
'-y, x-y, z'
'-x+y, -x, z'
'x+2/3, y+1/3, z+1/3'
'-y+2/3, x-y+1/3, z+1/3'
'-x+y+2/3, -x+1/3, z+1/3'
'x+1/3, y+2/3, z+2/3'
'-y+1/3, x-y+2/3, z+2/3'
'-x+y+1/3, -x+2/3, z+2/3'

loop_
_atom_site_label
_atom_site_type_symbol
_atom_site_fract_x
_atom_site_fract_y
_atom_site_fract_z
_atom_site_U_iso_or_equiv
_atom_site_adp_type
_atom_site_occupancy
_atom_site_symmetry_multiplicity
_atom_site_calc_flag
_atom_site_refinement_flags
_atom_site_disorder_assembly
_atom_site_disorder_group
O4 O 0.7573(4) -0.0391(4) 0.1458(3) 0.0333(10) Uani 1 1 d . . .
C1 C 0.8248(6) 0.2558(7) -0.1387(6) 0.0366(16) Uani 1 1 d . . .
O1 O 0.9049(4) 0.3741(4) -0.1306(3) 0.0331(10) Uani 1 1 d . . .
O2 O 0.7679(4) 0.1983(4) -0.2342(4) 0.0356(11) Uani 1 1 d . A .
Li2 Li 0.7443(10) -0.1682(11) 0.2651(10) 0.034(3) Uani 1 1 d . . .
C3A C 0.8674(16) 0.1777(13) 0.0544(13) 0.0456(19) Uani 0.575(12) 1 d P A 1
H3A H 0.9357 0.2625 0.0671 0.055 Uiso 0.575(12) 1 calc PR A 1
C2A C 0.8050(14) 0.1560(13) -0.0441(12) 0.0456(19) Uani 0.575(12) 1 d P A 1
H2A H 0.7407 0.0701 -0.0595 0.055 Uiso 0.575(12) 1 calc PR A 1
C2B C 0.7844(17) 0.1936(17) -0.0049(16) 0.0340(19) Uani 0.425(12) 1 d P A 2
H2B H 0.6963 0.1176 -0.0125 0.041 Uiso 0.425(12) 1 calc PR A 2
C3B C 0.8756(17) 0.1392(19) 0.0218(18) 0.0340(19) Uani 0.425(12) 1 d P A 2
H3B1 H 0.9663 0.2083 0.0173 0.041 Uiso 0.425(12) 1 calc PR A 2
H3B2 H 0.8616 0.0719 -0.0369 0.041 Uiso 0.425(12) 1 calc PR A 2
O5 O 0.7770(12) 0.2696(10) 0.0827(8) 0.086(5) Uani 0.425(12) 1 d P A 2
H5 H 0.7263 0.2941 0.0612 0.128 Uiso 0.425(12) 1 calc PR A 2
O3 O 0.9043(4) 0.1345(4) 0.2493(3) 0.0316(9) Uani 1 1 d . . .
Li1 Li 0.8293(9) 0.0831(10) 0.4076(10) 0.031(2) Uani 1 1 d . . .
C4 C 0.8423(6) 0.0813(6) 0.1520(5) 0.0302(14) Uani 1 1 d . . .

loop_
_atom_site_aniso_label
_atom_site_aniso_U_11
_atom_site_aniso_U_22
_atom_site_aniso_U_33
_atom_site_aniso_U_23
_atom_site_aniso_U_13
_atom_site_aniso_U_12
O4 0.035(3) 0.031(3) 0.032(2) 0.002(2) -0.0024(19) 0.015(2)
C1 0.024(3) 0.039(4) 0.040(4) 0.015(3) 0.000(3) 0.011(3)
O1 0.029(2) 0.037(3) 0.027(2) 0.000(2) -0.0041(17) 0.012(2)
O2 0.030(2) 0.032(2) 0.035(2) -0.0017(17) -0.003(2) 0.0081(18)
Li2 0.041(6) 0.044(7) 0.022(5) 0.003(4) -0.008(4) 0.025(5)
C3A 0.050(3) 0.030(3) 0.033(4) 0.001(2) -0.021(3) 0.002(2)
C2A 0.050(3) 0.030(3) 0.033(4) 0.001(2) -0.021(3) 0.002(2)
C2B 0.035(3) 0.039(4) 0.024(4) 0.000(3) 0.005(3) 0.015(3)
C3B 0.035(3) 0.039(4) 0.024(4) 0.000(3) 0.005(3) 0.015(3)
O5 0.146(11) 0.111(9) 0.052(7) 0.018(5) 0.015(6) 0.103(9)
O3 0.034(2) 0.036(2) 0.0210(19) 0.0042(17) 0.0008(19) 0.0146(18)
Li1 0.026(5) 0.029(5) 0.040(6) 0.011(4) 0.009(4) 0.014(4)
C4 0.031(3) 0.039(4) 0.020(3) 0.001(2) -0.002(2) 0.017(3)

loop_
_atom_type_symbol
_atom_type_description
_atom_type_scat_dispersion_real
_atom_type_scat_dispersion_imag
_atom_type_scat_source
C C 0.0033 0.0016 'International Tables Vol C Tables 4.2.6.8 and 6.1.1.4'
H H 0.0000 0.0000 'International Tables Vol C Tables 4.2.6.8 and 6.1.1.4'
Li Li -0.0003 0.0001 'International Tables Vol C Tables 4.2.6.8 and 6.1.1.4'
O O 0.0106 0.0060 'International Tables Vol C Tables 4.2.6.8 and 6.1.1.4'

loop_
_geom_angle_atom_site_label_1
_geom_angle_atom_site_label_2
_geom_angle_atom_site_label_3
_geom_angle
_geom_angle_site_symmetry_1
_geom_angle_site_symmetry_3
C4 O4 Li2 123.2(5) . .
C4 O4 Li1 143.0(5) . 9_654
Li2 O4 Li1 92.0(5) . 9_654
O1 C1 O2 125.1(6) . .
O1 C1 C2A 124.7(7) . .
O2 C1 C2A 108.9(8) . .
O1 C1 C2B 109.6(9) . .
O2 C1 C2B 124.2(9) . .
C2A C1 C2B 27.3(7) . .
C1 O1 Li2 142.9(5) . 7_554
C1 O1 Li1 122.3(5) . 6_664
Li2 O1 Li1 90.5(4) 7_554 6_664
C1 O2 Li1 128.3(6) . 5_544
C1 O2 Li2 126.7(5) . 5_544
Li1 O2 Li2 102.9(6) 5_544 5_544
O3 Li2 O1 112.5(6) 2_645 4_445
O3 Li2 O4 117.1(6) 2_645 .
O1 Li2 O4 89.8(5) 4_445 .
O3 Li2 O2 106.3(5) 2_645 9_655
O1 Li2 O2 119.9(6) 4_445 9_655
O4 Li2 O2 111.3(6) . 9_655
O3 Li2 Li1 124.7(4) 2_645 9_654
O1 Li2 Li1 45.8(3) 4_445 9_654
O4 Li2 Li1 44.1(3) . 9_654
O2 Li2 Li1 129.0(4) 9_655 9_654
O3 Li2 Li1 118.3(5) 2_645 .
O1 Li2 Li1 128.7(6) 4_445 .
O4 Li2 Li1 74.0(5) . .
O2 Li2 Li1 38.2(2) 9_655 .
Li1 Li2 Li1 104.9(3) 9_654 .
O3 Li2 Li1 35.4(4) 2_645 2_645
O1 Li2 Li1 122.8(5) 4_445 2_645
O4 Li2 Li1 141.3(6) . 2_645
O2 Li2 Li1 72.5(3) 9_655 2_645
Li1 Li2 Li1 157.9(3) 9_654 2_645
Li1 Li2 Li1 96.3(4) . 2_645
C2A C3A C4 126.3(8) . .
C3A C2A C1 126.0(8) . .
O5 C2B C3B 115.9(12) . .
O5 C2B C1 116.8(12) . .
C3B C2B C1 104.9(10) . .
C2B C3B C4 106.5(10) . .
C4 O3 Li1 123.2(5) . .
C4 O3 Li2 127.2(5) . 3_765
Li1 O3 Li2 109.1(6) . 3_765
O3 Li1 O2 110.4(6) . 9_655
O3 Li1 O4 124.6(6) . 5_545
O2 Li1 O4 108.9(5) 9_655 5_545
O3 Li1 O1 110.2(5) . 8_645
O2 Li1 O1 113.4(6) 9_655 8_645
O4 Li1 O1 87.5(5) 5_545 8_645
O3 Li1 Li2 127.6(4) . 5_545
O2 Li1 Li2 121.6(4) 9_655 5_545
O4 Li1 Li2 43.9(3) 5_545 5_545
O1 Li1 Li2 43.7(3) 8_645 5_545
O3 Li1 Li2 73.6(3) . .
O2 Li1 Li2 39.0(4) 9_655 .
O4 Li1 Li2 123.3(5) 5_545 .
O1 Li1 Li2 141.1(6) 8_645 .
Li2 Li1 Li2 158.3(3) 5_545 .
O3 Li1 Li2 35.5(2) . 3_765
O2 Li1 Li2 121.2(5) 9_655 3_765
O4 Li1 Li2 129.8(5) 5_545 3_765
O1 Li1 Li2 75.2(4) 8_645 3_765
Li2 Li1 Li2 104.2(3) 5_545 3_765
Li2 Li1 Li2 96.8(5) . 3_765
O3 C4 O4 122.6(6) . .
O3 C4 C3A 112.5(7) . .
O4 C4 C3A 124.4(7) . .
O3 C4 C3B 127.0(10) . .
O4 C4 C3B 109.2(10) . .
C3A C4 C3B 23.7(7) . .

loop_
_geom_bond_atom_site_label_1
_geom_bond_atom_site_label_2
_geom_bond_distance
_geom_bond_site_symmetry_2
O4 C4 1.268(7) .
O4 Li2 1.957(11) .
O4 Li1 1.962(11) 9_654
C1 O1 1.238(8) .
C1 O2 1.246(8) .
C1 C2A 1.498(13) .
C1 C2B 1.603(17) .
O1 Li2 1.947(11) 7_554
O1 Li1 2.022(12) 6_664
O2 Li1 1.931(11) 5_544
O2 Li2 1.965(12) 5_544
Li2 O3 1.913(12) 2_645
Li2 O1 1.947(11) 4_445
Li2 O2 1.965(12) 9_655
Li2 Li1 2.819(7) 9_654
Li2 Li1 3.046(17) .
Li2 Li1 3.110(15) 2_645
C3A C2A 1.259(11) .
C3A C4 1.480(13) .
C2B O5 1.35(2) .
C2B C3B 1.533(16) .
C3B C4 1.546(19) .
O3 C4 1.268(7) .
O3 Li1 1.905(12) .
O3 Li2 1.913(12) 3_765
Li1 O2 1.931(11) 9_655
Li1 O4 1.962(11) 5_545
Li1 O1 2.022(12) 8_645
Li1 Li2 2.819(7) 5_545
Li1 Li2 3.110(15) 3_765

loop_
_geom_torsion_atom_site_label_1
_geom_torsion_atom_site_label_2
_geom_torsion_atom_site_label_3
_geom_torsion_atom_site_label_4
_geom_torsion
_geom_torsion_site_symmetry_1
_geom_torsion_site_symmetry_4
O2 C1 O1 Li2 -131.0(8) . 7_554
C2A C1 O1 Li2 34.1(17) . 7_554
C2B C1 O1 Li2 60.0(13) . 7_554
O2 C1 O1 Li1 17.6(11) . 6_664
C2A C1 O1 Li1 -177.3(11) . 6_664
C2B C1 O1 Li1 -151.4(8) . 6_664
O1 C1 O2 Li1 -131.0(6) . 5_544
C2A C1 O2 Li1 61.9(11) . 5_544
C2B C1 O2 Li1 36.4(13) . 5_544
O1 C1 O2 Li2 29.5(10) . 5_544
C2A C1 O2 Li2 -137.7(9) . 5_544
C2B C1 O2 Li2 -163.1(9) . 5_544
C4 O4 Li2 O3 -79.1(8) . 2_645
Li1 O4 Li2 O3 113.0(5) 9_654 2_645
C4 O4 Li2 O1 165.5(4) . 4_445
Li1 O4 Li2 O1 -2.4(7) 9_654 4_445
C4 O4 Li2 O2 43.3(8) . 9_655
Li1 O4 Li2 O2 -124.6(4) 9_654 9_655
C4 O4 Li2 Li1 167.9(8) . 9_654
C4 O4 Li2 Li1 34.9(6) . .
Li1 O4 Li2 Li1 -133.0(4) 9_654 .
C4 O4 Li2 Li1 -44.9(10) . 2_645
Li1 O4 Li2 Li1 147.2(6) 9_654 2_645
C4 C3A C2A C1 175.6(19) . .
O1 C1 C2A C3A -1(2) . .
O2 C1 C2A C3A 166.0(15) . .
C2B C1 C2A C3A -65(2) . .
O1 C1 C2B O5 35.2(15) . .
O2 C1 C2B O5 -133.9(12) . .
C2A C1 C2B O5 164(3) . .
O1 C1 C2B C3B -94.6(11) . .
O2 C1 C2B C3B 96.3(11) . .
C2A C1 C2B C3B 34.1(17) . .
O5 C2B C3B C4 48.2(15) . .
C1 C2B C3B C4 178.5(14) . .
C4 O3 Li1 O2 56.2(7) . 9_655
Li2 O3 Li1 O2 -115.6(7) 3_765 9_655
C4 O3 Li1 O4 -76.4(9) . 5_545
Li2 O3 Li1 O4 111.8(6) 3_765 5_545
C4 O3 Li1 O1 -177.8(5) . 8_645
Li2 O3 Li1 O1 10.4(6) 3_765 8_645
C4 O3 Li1 Li2 -131.4(5) . 5_545
Li2 O3 Li1 Li2 56.8(5) 3_765 5_545
C4 O3 Li1 Li2 43.1(6) . .
Li2 O3 Li1 Li2 -128.7(5) 3_765 .
C4 O3 Li1 Li2 171.8(7) . 3_765
O3 Li2 Li1 O3 80.1(4) 2_645 .
O1 Li2 Li1 O3 -108.9(7) 4_445 .
O4 Li2 Li1 O3 -32.4(4) . .
O2 Li2 Li1 O3 160.3(4) 9_655 .
Li1 Li2 Li1 O3 -64.2(3) 9_654 .
Li1 Li2 Li1 O3 109.3(3) 2_645 .
O3 Li2 Li1 O2 -80.2(6) 2_645 9_655
O1 Li2 Li1 O2 90.8(5) 4_445 9_655
O4 Li2 Li1 O2 167.3(5) . 9_655
Li1 Li2 Li1 O2 135.5(4) 9_654 9_655
Li1 Li2 Li1 O2 -50.9(4) 2_645 9_655
O3 Li2 Li1 O4 -158.9(8) 2_645 5_545
O1 Li2 Li1 O4 12.1(7) 4_445 5_545
O4 Li2 Li1 O4 88.5(4) . 5_545
O2 Li2 Li1 O4 -78.8(7) 9_655 5_545
Li1 Li2 Li1 O4 56.8(6) 9_654 5_545
Li1 Li2 Li1 O4 -129.7(7) 2_645 5_545
O3 Li2 Li1 O1 -21.8(9) 2_645 8_645
O1 Li2 Li1 O1 149.2(7) 4_445 8_645
O4 Li2 Li1 O1 -134.4(8) . 8_645
O2 Li2 Li1 O1 58.3(7) 9_655 8_645
Li1 Li2 Li1 O1 -166.1(6) 9_654 8_645
Li1 Li2 Li1 O1 7.4(8) 2_645 8_645
O3 Li2 Li1 Li2 -111.7(10) 2_645 5_545
O1 Li2 Li1 Li2 59.3(11) 4_445 5_545
O4 Li2 Li1 Li2 135.8(7) . 5_545
O2 Li2 Li1 Li2 -31.5(9) 9_655 5_545
Li1 Li2 Li1 Li2 104.0(9) 9_654 5_545
Li1 Li2 Li1 Li2 -82.5(10) 2_645 5_545
O3 Li2 Li1 Li2 52.9(4) 2_645 3_765
O1 Li2 Li1 Li2 -136.0(6) 4_445 3_765
O4 Li2 Li1 Li2 -59.6(5) . 3_765
O2 Li2 Li1 Li2 133.1(5) 9_655 3_765
Li1 Li2 Li1 Li2 -91.3(3) 9_654 3_765
Li1 Li2 Li1 Li2 82.2(3) 2_645 3_765
Li1 O3 C4 O4 -34.2(9) . .
Li2 O3 C4 O4 136.1(6) 3_765 .
Li1 O3 C4 C3A 138.1(10) . .
Li2 O3 C4 C3A -51.6(11) 3_765 .
Li1 O3 C4 C3B 159.9(10) . .
Li2 O3 C4 C3B -29.8(13) 3_765 .
Li2 O4 C4 O3 -18.1(10) . .
Li1 O4 C4 O3 141.6(7) 9_654 .
Li2 O4 C4 C3A 170.6(12) . .
Li1 O4 C4 C3A -29.8(16) 9_654 .
Li2 O4 C4 C3B 150.1(9) . .
Li1 O4 C4 C3B -50.3(12) 9_654 .
C2A C3A C4 O3 -168.4(15) . .
C2A C3A C4 O4 4(2) . .
C2A C3A C4 C3B 59(2) . .
C2B C3B C4 O3 -100.1(11) . .
C2B C3B C4 O4 92.4(11) . .
C2B C3B C4 C3A -42(2) . .
